data_4038306
loop_
_publ_author_name
'Del Corte, Xabier'
'L\'opez-Franc\'es, Adri\'an'
'Maestro, Aitor'
'Martinez de Marigorta, Edorta'
'Palacios, Francisco'
'Vicario, Javier'

_publ_section_title
;
 Br\"onsted Acid Catalyzed Multicomponent Synthesis of Phosphorus and
 Fluorine-Derived \g-Lactam Derivatives.
;
_journal_name_full 'The Journal of organic chemistry'
_journal_paper_doi 10.1021/acs.joc.0c00280
_journal_year 2020
_chemical_formula_moiety 'C25 H33 N2 O4 P'
_chemical_formula_sum 'C25 H33 N2 O4 P'
_chemical_formula_weight 456.5
_space_group_IT_number 14
_space_group_name_Hall '-P 2yn'
_space_group_name_H-M_alt 'P 1 21/n 1'
_symmetry_cell_setting monoclinic
_symmetry_Int_Tables_number 14
_symmetry_space_group_name_Hall '-P 2yn'
_symmetry_space_group_name_H-M 'P 1 21/n 1'
_atom_sites_solution_hydrogens geom
_atom_sites_solution_primary dual
_audit_creation_date 2020-01-30T21:29:58-00:00
_audit_creation_method 'WinGX routine CIF_UPDATE'
_cell_angle_alpha 90
_cell_angle_beta 103.667(5)
_cell_angle_gamma 90
_cell_formula_units_Z 4
_cell_length_a 7.7968(4)
_cell_length_b 20.6201(13)
_cell_length_c 15.4863(7)
_cell_measurement_reflns_used 2382
_cell_measurement_temperature 150.6(9)
_cell_measurement_theta_max 66.203
_cell_measurement_theta_min 3.582
_cell_volume 2419.2(2)
_computing_cell_refinement 'CrysAlisPro 1.171.39.46 (Rigaku OD, 2018)'
_computing_data_collection 'CrysAlisPro 1.171.39.46 (Rigaku OD, 2018)'
_computing_data_reduction 'CrysAlisPro 1.171.39.46 (Rigaku OD, 2018)'
_computing_molecular_graphics 'Olex2 (Dolomanov et al., 2009)'
_computing_publication_material 'Olex2 (Dolomanov et al., 2009)'
_computing_structure_refinement 'ShelXL (Sheldrick, 2015)'
_computing_structure_solution 'ShelXT (Sheldrick, 2015)'
_diffrn_ambient_temperature 150.01(10)
_diffrn_detector 'CCD plate'
_diffrn_detector_area_resol_mean 5.2012
_diffrn_detector_type Atlas
_diffrn_measured_fraction_theta_full 1
_diffrn_measured_fraction_theta_max 1
_diffrn_measurement_details
;
List of Runs (angles in degrees, time in seconds):

  # Type    Start    End  Width  t~exp~   \w     \q     \k     \f   Frames
--------------------------------------------------------------------------
  1  \w    -79.00  11.00   1.00    3.25    --  -42.38 108.00  28.00   90
  2  \w     -6.00  86.00   1.00    3.25    --   42.38-108.00 -68.00   92
  3  \w     33.00 112.00   1.00   12.00    --  107.93-108.00 -68.00   79
  4  \w    112.00 138.00   1.00   12.00    --  107.93 108.00  28.00   26
  5  \w      5.00  30.00   1.00    3.25    --   40.00  86.00  62.41   25
  6  \w   -108.00 -56.00   1.00    3.25    --  -42.38 -77.00 -90.00   52
  7  \w   -109.00 -21.00   1.00    3.25    --  -42.38 -38.00   0.00   88
  8  \w    -67.00 -14.00   1.00    3.25    --  -42.38 -57.00 -90.00   53
  9  \w    -37.00 -10.00   1.00    3.25    --  -42.38 -77.00 -90.00   27
 10  \w     20.00  72.00   1.00    3.25    --   42.38  38.00  30.00   52
 11  \w     15.00  42.00   1.00    3.25    --   44.00  61.00  84.60   27
 12  \w     56.00 115.00   1.00    3.25    --   44.00  61.00  84.60   59
 13  \w      7.00  32.00   1.00    3.25    --   44.00  89.00 -44.67   25
 14  \w     18.00  43.00   1.00    3.25    --   52.00  82.00   3.24   25
 15  \w     18.00  43.00   1.00    3.25    --   52.00  82.00-108.91   25
 16  \w     18.00  44.00   1.00    3.25    --   52.00  81.00-155.29   26
 17  \w     19.00  45.00   1.00    3.25    --   52.00  80.00 168.97   26
 18  \w     19.00  44.00   1.00    3.25    --   52.00  80.00 -69.46   25
 19  \w     19.00  44.00   1.00    3.25    --   52.00  80.00  98.35   25
 20  \w     18.00  43.00   1.00    3.25    --   52.00  82.00 132.94   25
 21  \w     18.00  43.00   1.00    3.25    --   52.00  82.00  57.66   25
 22  \w     29.00  56.00   1.00    3.25    --   60.00  77.00  24.82   27
 23  \w     31.00  72.00   1.00    3.25    --   64.00  77.00 -57.24   41
 24  \w     31.00  58.00   1.00    3.25    --   64.00  77.00  48.73   27
 25  \w     33.00  59.00   1.00    3.25    --   64.00  75.00  86.18   26
 26  \w     36.00  62.00   1.00    3.25    --   68.00  77.00 -23.06   26
 27  \w     36.00  72.00   1.00    3.25    --   68.00  76.00 177.33   36
 28  \w     40.00  67.00   1.00    3.25    --   72.00  77.00-130.53   27
 29  \w     39.00  66.00   1.00    3.25    --   72.00  77.00 106.31   27
 30  \w     93.00 130.00   1.00    3.25    --   72.00  77.00 106.31   37
 31  \w     40.00  66.00   1.00    3.25    --   72.00  75.00 -97.58   26
 32  \w     39.00  65.00   1.00    3.25    --   72.00  77.00-160.76   26
 33  \w     46.00  73.00   1.00   12.00    --   76.00  65.00  68.12   27
 34  \w     44.00  70.00   1.00   12.00    --   76.00  76.00 119.77   26
 35  \w     51.00  78.00   1.00   12.00    --   80.00  68.00 -17.43   27
 36  \w     48.00  74.00   1.00   12.00    --   80.00  74.00 -50.34   26
 37  \w    119.00 152.00   1.00   12.00    --   80.00  74.00 -50.34   33
 38  \w     49.00 122.00   1.00   12.00    --   80.00  72.00 144.57   73
 39  \w     49.00 152.00   1.00   12.00    --   80.00  71.00 -82.31  103
 40  \w     53.00  80.00   1.00   12.00    --   84.00  70.00 -46.02   27
 41  \w     54.00  89.00   1.00   12.00    --   84.00  66.00   2.17   35
 42  \w     53.00  80.00   1.00   12.00    --   84.00  69.00-159.70   27
 43  \w    121.00 148.00   1.00   12.00    --   84.00  66.00   2.17   27
 44  \w    132.00 158.00   1.00   12.00    --   84.00  70.00 -46.02   26
 45  \w     58.00  85.00   1.00   12.00    --   88.00  65.00  80.89   27
 46  \w     60.00  87.00   1.00   12.00    --   92.00  73.00  39.55   27
 47  \w     63.00 151.00   1.00   12.00    --   96.00  77.00 151.13   88
 48  \w     31.00  99.00   1.00   12.00    --  107.93 -94.00-150.00   68
 49  \w     27.00 104.00   1.00   12.00    --  107.93 -94.00 150.00   77
 50  \w     81.00 141.00   1.00   12.00    --  107.93  61.00  90.00   60
 51  \w     75.00 146.00   1.00   12.00    --  107.93  77.00  90.00   71
 52  \w     81.00 109.00   1.00   12.00    --  107.93  61.00 -90.00   28
 53  \w    109.00 157.00   1.00   12.00    --  107.93  77.00 -30.00   48
 54  \w     75.00 155.00   1.00   12.00    --  107.93  77.00 120.00   80
 55  \w     75.00 105.00   1.00   12.00    --  107.93  77.00 -30.00   30
 56  \w     75.00 147.00   1.00   12.00    --  107.93  77.00   0.00   72
 57  \w     40.00  74.00   1.00   12.00    --  107.93 -45.00-120.00   34
 58  \w     79.00 106.00   1.00   12.00    --  107.93  61.00   0.00   27
 59  \w     81.00 109.00   1.00   12.00    --  107.93  61.00-150.00   28
 60  \w     75.00 148.00   1.00   12.00    --  107.93  77.00-150.00   73
 61  \w     75.00 149.00   1.00   12.00    --  107.93  77.00-120.00   74
 62  \w     26.00 105.00   1.00   12.00    --  107.93 -94.00 -30.00   79
 63  \w     31.00 108.00   1.00   12.00    --  107.93 -94.00  60.00   77
 64  \w     75.00 147.00   1.00   12.00    --  107.93  77.00 -60.00   72
 65  \w     75.00 148.00   1.00   12.00    --  107.93  77.00 -90.00   73
 66  \w     76.00 103.00   1.00   12.00    --  107.93  77.00  60.00   27
 67  \w     35.00  75.00   1.00   12.00    --  107.93 -45.00-180.00   40
 68  \w     40.00  65.00   1.00   12.00    --  107.93 -45.00 -60.00   25
 69  \w     42.00  68.00   1.00   12.00    --  107.93 -45.00  60.00   26
 70  \w    107.00 152.00   1.00   12.00    --  107.93  77.00-180.00   45
 71  \w     91.00 116.00   1.00   12.00    --  107.93-125.00  60.00   25
 72  \w     41.00  77.00   1.00   12.00    --  107.93-125.00  60.00   36
 73  \w     75.00 101.00   1.00   12.00    --  107.93  77.00-180.00   26
 74  \w     79.00 146.00   1.00   12.00    --  107.93  77.00  30.00   67
 75  \w     36.00  75.00   1.00   12.00    --  107.93 -45.00  30.00   39
 76  \w     35.00  68.00   1.00   12.00    --  107.93 -45.00 120.00   33
;
_diffrn_measurement_device 'four-circle\k-geometry diffractometer'
_diffrn_measurement_device_type 'Agilent SuperNova'
_diffrn_measurement_method '\w scans'
_diffrn_orient_matrix_type 'CrysAlisPro convention (1999,Acta A55,543-557)'
_diffrn_orient_matrix_UB_11 0.1606711
_diffrn_orient_matrix_UB_12 0.0445122
_diffrn_orient_matrix_UB_13 0.004747
_diffrn_orient_matrix_UB_21 -0.1060599
_diffrn_orient_matrix_UB_22 0.0580014
_diffrn_orient_matrix_UB_23 0.022547
_diffrn_orient_matrix_UB_31 0.0656441
_diffrn_orient_matrix_UB_32 -0.0152015
_diffrn_orient_matrix_UB_33 0.0997748
_diffrn_radiation_monochromator 'Multilayer optics'
_diffrn_radiation_probe x-ray
_diffrn_radiation_type CuK\a
_diffrn_radiation_wavelength 1.54184
_diffrn_reflns_av_R_equivalents 0.2437
_diffrn_reflns_av_unetI/netI 0.4341
_diffrn_reflns_Laue_measured_fraction_full 1
_diffrn_reflns_Laue_measured_fraction_max 1
_diffrn_reflns_limit_h_max 9
_diffrn_reflns_limit_h_min -9
_diffrn_reflns_limit_k_max 24
_diffrn_reflns_limit_k_min -24
_diffrn_reflns_limit_l_max 18
_diffrn_reflns_limit_l_min -18
_diffrn_reflns_number 47617
_diffrn_reflns_point_group_measured_fraction_full 1
_diffrn_reflns_point_group_measured_fraction_max 1
_diffrn_reflns_theta_full 67.684
_diffrn_reflns_theta_max 68.993
_diffrn_reflns_theta_min 3.636
_diffrn_source 'micro-focus sealed X-ray tube'
_diffrn_source_current 0.8
_diffrn_source_power 0.04
_diffrn_source_type 'SuperNova (Cu) X-ray Source'
_diffrn_source_voltage 50
_exptl_absorpt_coefficient_mu 1.271
_exptl_absorpt_correction_T_max 0.982
_exptl_absorpt_correction_T_min 0.904
_exptl_absorpt_correction_type analytical
_exptl_absorpt_process_details
;
        CrysAlisPro 1.171.39.46 (Rigaku Oxford Diffraction, 2018)
Analytical numeric absorption correction using a multifaceted crystal
                        model based on expressions derived by R.C. Clark & J.S.
        (Clark, R. C. & Reid, J. S. (1995). Acta Cryst. A51, 887-897)
        Empirical absorption correction using spherical harmonics,
 implemented in SCALE3 ABSPACK scaling algorithm.
;
_exptl_crystal_colour colourless
_exptl_crystal_density_diffrn 1.253
_exptl_crystal_description needle
_exptl_crystal_F_000 976
_exptl_crystal_size_max 0.289
_exptl_crystal_size_mid 0.087
_exptl_crystal_size_min 0.048
_refine_diff_density_max 0.234
_refine_diff_density_min -0.375
_refine_diff_density_rms 0.061
_refine_ls_extinction_method none
_refine_ls_goodness_of_fit_ref 1.002
_refine_ls_hydrogen_treatment constr
_refine_ls_matrix_type full
_refine_ls_number_parameters 295
_refine_ls_number_reflns 4500
_refine_ls_number_restraints 0
_refine_ls_restrained_S_all 1.002
_refine_ls_R_factor_all 0.1292
_refine_ls_R_factor_gt 0.065
_refine_ls_shift/su_max 0.001
_refine_ls_shift/su_mean 0
_refine_ls_structure_factor_coef Fsqd
_refine_ls_weighting_details 'w=1/[\s^2^(Fo^2^)+(0.0420P)^2^] where P=(Fo^2^+2Fc^2^)/3'
_refine_ls_weighting_scheme calc
_refine_ls_wR_factor_gt 0.1355
_refine_ls_wR_factor_ref 0.1665
_reflns_Friedel_coverage 0
_reflns_number_gt 2545
_reflns_number_total 4500
_reflns_threshold_expression 'I > 2\s(I)'
_cod_data_source_file jo0c00280_si_004.cif
_cod_data_source_block a20190280_xd323
_cod_database_code 4038306

loop_
_symmetry_equiv_pos_as_xyz
'x, y, z'
'-x+1/2, y+1/2, -z+1/2'
'-x, -y, -z'
'x-1/2, -y-1/2, z-1/2'

loop_
_atom_site_label
_atom_site_type_symbol
_atom_site_fract_x
_atom_site_fract_y
_atom_site_fract_z
_atom_site_U_iso_or_equiv
_atom_site_adp_type
_atom_site_occupancy
_atom_site_site_symmetry_order
_atom_site_calc_flag
_atom_site_refinement_flags_posn
_atom_site_refinement_flags_adp
_atom_site_refinement_flags_occupancy
_atom_site_disorder_assembly
_atom_site_disorder_group
P1 P 0.51643(13) 0.66043(5) 0.76467(7) 0.0345(3) Uani 1 1 d . . . . .
O1 O 0.7646(3) 0.64882(15) 0.44136(18) 0.0434(7) Uani 1 1 d . . . . .
O2 O 0.3336(3) 0.69624(14) 0.7470(2) 0.0429(7) Uani 1 1 d . . . . .
O3 O 0.5218(4) 0.61637(14) 0.84818(18) 0.0420(7) Uani 1 1 d . . . . .
O4 O 0.6691(3) 0.70402(13) 0.77171(18) 0.0384(7) Uani 1 1 d . . . . .
N1 N 0.6610(4) 0.61791(16) 0.5633(2) 0.0320(7) Uani 1 1 d . . . . .
N2 N 0.4529(4) 0.74041(16) 0.4241(2) 0.0382(8) Uani 1 1 d . . . . .
H2 H 0.401401 0.749378 0.368487 0.046 Uiso 1 1 calc R . . . .
C1 C 0.6495(5) 0.64726(19) 0.4825(3) 0.0329(9) Uani 1 1 d . . . . .
C2 C 0.4587(5) 0.67322(19) 0.4518(3) 0.0328(9) Uani 1 1 d . . . . .
C3 C 0.3802(5) 0.65735(19) 0.5301(2) 0.0323(8) Uani 1 1 d . . . . .
C4 C 0.4985(5) 0.62518(19) 0.5909(3) 0.0316(9) Uani 1 1 d . . . . .
C5 C 0.8114(5) 0.58076(19) 0.6092(3) 0.0328(9) Uani 1 1 d . . . . .
C6 C 0.9152(5) 0.6026(2) 0.6888(3) 0.0365(9) Uani 1 1 d . . . . .
H6 H 0.892685 0.643531 0.712056 0.044 Uiso 1 1 calc R . . . .
C7 C 1.0530(5) 0.5639(2) 0.7347(3) 0.0425(10) Uani 1 1 d . . . . .
H7 H 1.123403 0.578747 0.789819 0.051 Uiso 1 1 calc R . . . .
C8 C 1.0901(5) 0.5046(2) 0.7022(3) 0.0437(11) Uani 1 1 d . . . . .
C9 C 0.9882(5) 0.4847(2) 0.6194(3) 0.0448(10) Uani 1 1 d . . . . .
H9 H 1.014872 0.445048 0.594084 0.054 Uiso 1 1 calc R . . . .
C10 C 0.8484(5) 0.5225(2) 0.5741(3) 0.0383(9) Uani 1 1 d . . . . .
H10 H 0.777967 0.508155 0.518732 0.046 Uiso 1 1 calc R . . . .
C11 C 1.2351(6) 0.4621(3) 0.7546(4) 0.0632(15) Uani 1 1 d . . . . .
H11A H 1.184253 0.429568 0.787361 0.095 Uiso 1 1 calc GR . . . .
H11B H 1.319909 0.488828 0.79652 0.095 Uiso 1 1 calc GR . . . .
H11C H 1.295389 0.440288 0.713868 0.095 Uiso 1 1 calc GR . . . .
C12 C 0.3698(5) 0.6323(2) 0.3703(3) 0.0401(10) Uani 1 1 d . . . . .
H12A H 0.247686 0.646835 0.34799 0.06 Uiso 1 1 calc GR . . . .
H12B H 0.370556 0.586527 0.387458 0.06 Uiso 1 1 calc GR . . . .
H12C H 0.434596 0.637492 0.323715 0.06 Uiso 1 1 calc GR . . . .
C13 C 0.5230(5) 0.79159(19) 0.4794(3) 0.0333(9) Uani 1 1 d . . . . .
C14 C 0.5014(5) 0.8542(2) 0.4449(3) 0.0392(10) Uani 1 1 d . . . . .
H14 H 0.437827 0.860836 0.385247 0.047 Uiso 1 1 calc R . . . .
C15 C 0.5723(5) 0.9073(2) 0.4974(3) 0.0447(10) Uani 1 1 d . . . . .
H15 H 0.559074 0.949433 0.471923 0.054 Uiso 1 1 calc R . . . .
C16 C 0.6617(5) 0.9001(2) 0.5859(3) 0.0396(10) Uani 1 1 d . . . . .
C17 C 0.6809(5) 0.8378(2) 0.6187(3) 0.0389(9) Uani 1 1 d . . . . .
H17 H 0.740909 0.831347 0.679002 0.047 Uiso 1 1 calc R . . . .
C18 C 0.6167(5) 0.7842(2) 0.5675(3) 0.0422(10) Uani 1 1 d . . . . .
H18 H 0.636496 0.742047 0.592585 0.051 Uiso 1 1 calc R . . . .
C19 C 0.7356(6) 0.9576(2) 0.6438(3) 0.0499(11) Uani 1 1 d . . . . .
H19A H 0.66253 0.966029 0.686069 0.075 Uiso 1 1 calc GR . . . .
H19B H 0.735286 0.995953 0.606268 0.075 Uiso 1 1 calc GR . . . .
H19C H 0.856792 0.948133 0.676322 0.075 Uiso 1 1 calc GR . . . .
C20 C 0.1962(5) 0.6761(2) 0.5311(3) 0.0454(11) Uani 1 1 d . . . . .
H20A H 0.162578 0.655327 0.581519 0.068 Uiso 1 1 calc GR . . . .
H20B H 0.115706 0.662129 0.475589 0.068 Uiso 1 1 calc GR . . . .
H20C H 0.189177 0.723357 0.53668 0.068 Uiso 1 1 calc GR . . . .
C21 C 0.4862(5) 0.59931(19) 0.6797(2) 0.0323(9) Uani 1 1 d . . . . .
H21A H 0.576756 0.565203 0.698303 0.039 Uiso 1 1 calc R . . . .
H21B H 0.369013 0.578926 0.673794 0.039 Uiso 1 1 calc R . . . .
C22 C 0.3149(6) 0.7664(2) 0.7465(4) 0.0626(14) Uani 1 1 d . . . . .
H22A H 0.379915 0.785879 0.70519 0.075 Uiso 1 1 calc R . . . .
H22B H 0.364425 0.783904 0.80671 0.075 Uiso 1 1 calc R . . . .
C23 C 0.1252(6) 0.7825(2) 0.7176(3) 0.0597(13) Uani 1 1 d . . . . .
H23A H 0.077394 0.765256 0.657829 0.09 Uiso 1 1 calc GR . . . .
H23B H 0.110473 0.829743 0.716938 0.09 Uiso 1 1 calc GR . . . .
H23C H 0.061966 0.763306 0.759024 0.09 Uiso 1 1 calc GR . . . .
C24 C 0.5187(6) 0.6471(2) 0.9331(3) 0.0492(11) Uani 1 1 d . . . . .
H24A H 0.400075 0.665247 0.930725 0.059 Uiso 1 1 calc R . . . .
H24B H 0.605611 0.682933 0.94568 0.059 Uiso 1 1 calc R . . . .
C25 C 0.5636(7) 0.5967(3) 1.0044(3) 0.0654(15) Uani 1 1 d . . . . .
H25A H 0.479608 0.560696 0.990222 0.098 Uiso 1 1 calc GR . . . .
H25B H 0.557053 0.615833 1.061512 0.098 Uiso 1 1 calc GR . . . .
H25C H 0.683379 0.580611 1.008274 0.098 Uiso 1 1 calc GR . . . .

loop_
_atom_site_aniso_label
_atom_site_aniso_U_11
_atom_site_aniso_U_22
_atom_site_aniso_U_33
_atom_site_aniso_U_23
_atom_site_aniso_U_13
_atom_site_aniso_U_12
P1 0.0348(5) 0.0439(6) 0.0241(5) -0.0008(5) 0.0057(4) 0.0015(4)
O1 0.0373(14) 0.062(2) 0.0318(17) 0.0103(14) 0.0092(12) 0.0022(13)
O2 0.0390(15) 0.0432(16) 0.0460(18) -0.0019(14) 0.0089(13) 0.0026(12)
O3 0.0545(17) 0.0472(17) 0.0248(16) 0.0006(13) 0.0101(12) 0.0004(13)
O4 0.0348(14) 0.0463(16) 0.0321(16) -0.0016(13) 0.0038(12) -0.0039(12)
N1 0.0291(15) 0.0422(18) 0.0243(18) 0.0049(14) 0.0054(13) 0.0006(13)
N2 0.0442(18) 0.0413(19) 0.0240(18) 0.0080(15) -0.0023(14) -0.0031(15)
C1 0.0303(18) 0.043(2) 0.026(2) 0.0008(17) 0.0082(16) -0.0022(16)
C2 0.0299(18) 0.041(2) 0.025(2) 0.0041(17) 0.0021(15) -0.0014(16)
C3 0.0309(18) 0.045(2) 0.019(2) -0.0019(18) 0.0027(15) -0.0031(17)
C4 0.0306(18) 0.038(2) 0.026(2) 0.0008(17) 0.0051(15) -0.0016(15)
C5 0.0320(18) 0.040(2) 0.027(2) 0.0039(17) 0.0080(16) -0.0012(16)
C6 0.0345(19) 0.043(2) 0.033(2) 0.0018(19) 0.0098(17) 0.0010(17)
C7 0.033(2) 0.064(3) 0.029(2) 0.004(2) 0.0069(17) 0.0008(19)
C8 0.034(2) 0.051(3) 0.048(3) 0.017(2) 0.0152(19) 0.0061(18)
C9 0.046(2) 0.045(2) 0.046(3) 0.000(2) 0.016(2) 0.0030(19)
C10 0.038(2) 0.045(2) 0.032(2) -0.0041(19) 0.0108(17) -0.0021(17)
C11 0.052(3) 0.066(3) 0.071(4) 0.027(3) 0.015(3) 0.019(2)
C12 0.041(2) 0.053(3) 0.025(2) -0.0025(19) 0.0037(17) -0.0074(18)
C13 0.0289(18) 0.043(2) 0.026(2) -0.0003(18) 0.0033(15) -0.0047(16)
C14 0.040(2) 0.046(2) 0.029(2) 0.0057(19) 0.0022(17) -0.0028(17)
C15 0.051(2) 0.042(2) 0.038(3) 0.002(2) 0.004(2) 0.0000(19)
C16 0.034(2) 0.044(2) 0.040(3) 0.001(2) 0.0069(18) -0.0048(17)
C17 0.038(2) 0.051(3) 0.025(2) 0.003(2) 0.0033(16) -0.0026(18)
C18 0.045(2) 0.042(2) 0.034(3) 0.0049(19) -0.0016(18) -0.0063(18)
C19 0.055(3) 0.048(3) 0.043(3) -0.004(2) 0.004(2) -0.001(2)
C20 0.033(2) 0.073(3) 0.028(2) -0.004(2) 0.0020(17) 0.002(2)
C21 0.0318(18) 0.041(2) 0.024(2) 0.0022(17) 0.0074(15) -0.0010(16)
C22 0.049(3) 0.046(3) 0.091(4) -0.012(3) 0.013(3) 0.000(2)
C23 0.064(3) 0.061(3) 0.055(3) -0.004(3) 0.017(2) 0.018(2)
C24 0.066(3) 0.058(3) 0.029(2) -0.009(2) 0.023(2) -0.002(2)
C25 0.083(4) 0.088(4) 0.026(3) 0.009(3) 0.014(2) 0.006(3)

loop_
_atom_type_symbol
_atom_type_description
_atom_type_scat_dispersion_real
_atom_type_scat_dispersion_imag
_atom_type_scat_source
C C 0.0181 0.0091 'International Tables Vol C Tables 4.2.6.8 and 6.1.1.4'
H H 0 0 'International Tables Vol C Tables 4.2.6.8 and 6.1.1.4'
N N 0.0311 0.018 'International Tables Vol C Tables 4.2.6.8 and 6.1.1.4'
O O 0.0492 0.0322 'International Tables Vol C Tables 4.2.6.8 and 6.1.1.4'
P P 0.2955 0.4335 'International Tables Vol C Tables 4.2.6.8 and 6.1.1.4'

loop_
_exptl_crystal_face_index_h
_exptl_crystal_face_index_k
_exptl_crystal_face_index_l
_exptl_crystal_face_perp_dist
1 -3 9 0.0248
4 -1 -7 0.1305
0 1 0 0.0023
0 -13 0 0.0306
-1 3 -9 0.0232
-5 1 3 0.1295

loop_
_geom_angle_atom_site_label_1
_geom_angle_atom_site_label_2
_geom_angle_atom_site_label_3
_geom_angle
_geom_angle_site_symmetry_1
_geom_angle_site_symmetry_3
_geom_angle_publ_flag
O2 P1 O3 105.18(16) . . ?
O2 P1 C21 104.20(17) . . ?
O3 P1 C21 99.81(17) . . ?
O4 P1 O2 114.19(16) . . ?
O4 P1 O3 115.27(16) . . ?
O4 P1 C21 116.45(17) . . ?
C22 O2 P1 123.7(3) . . ?
C24 O3 P1 119.0(3) . . ?
C1 N1 C4 110.6(3) . . ?
C1 N1 C5 123.7(3) . . ?
C4 N1 C5 125.5(3) . . ?
C2 N2 H2 117.8 . . ?
C13 N2 H2 117.8 . . ?
C13 N2 C2 124.4(3) . . ?
O1 C1 N1 126.2(3) . . ?
O1 C1 C2 127.2(4) . . ?
N1 C1 C2 106.4(3) . . ?
N2 C2 C1 112.5(3) . . ?
N2 C2 C3 116.9(3) . . ?
N2 C2 C12 107.8(3) . . ?
C3 C2 C1 102.7(3) . . ?
C3 C2 C12 110.4(3) . . ?
C12 C2 C1 106.0(3) . . ?
C4 C3 C2 109.3(3) . . ?
C4 C3 C20 129.2(4) . . ?
C20 C3 C2 121.5(3) . . ?
N1 C4 C21 119.2(3) . . ?
C3 C4 N1 110.8(3) . . ?
C3 C4 C21 130.0(3) . . ?
C6 C5 N1 120.3(3) . . ?
C10 C5 N1 119.4(3) . . ?
C10 C5 C6 120.3(4) . . ?
C5 C6 H6 120.4 . . ?
C5 C6 C7 119.2(4) . . ?
C7 C6 H6 120.4 . . ?
C6 C7 H7 119.1 . . ?
C8 C7 C6 121.7(4) . . ?
C8 C7 H7 119.1 . . ?
C7 C8 C9 118.1(4) . . ?
C7 C8 C11 120.9(4) . . ?
C9 C8 C11 120.9(4) . . ?
C8 C9 H9 119.8 . . ?
C10 C9 C8 120.4(4) . . ?
C10 C9 H9 119.8 . . ?
C5 C10 C9 120.3(4) . . ?
C5 C10 H10 119.9 . . ?
C9 C10 H10 119.9 . . ?
C8 C11 H11A 109.5 . . ?
C8 C11 H11B 109.5 . . ?
C8 C11 H11C 109.5 . . ?
H11A C11 H11B 109.5 . . ?
H11A C11 H11C 109.5 . . ?
H11B C11 H11C 109.5 . . ?
C2 C12 H12A 109.5 . . ?
C2 C12 H12B 109.5 . . ?
C2 C12 H12C 109.5 . . ?
H12A C12 H12B 109.5 . . ?
H12A C12 H12C 109.5 . . ?
H12B C12 H12C 109.5 . . ?
N2 C13 C14 118.4(3) . . ?
N2 C13 C18 124.0(4) . . ?
C14 C13 C18 117.6(4) . . ?
C13 C14 H14 119.7 . . ?
C13 C14 C15 120.6(4) . . ?
C15 C14 H14 119.7 . . ?
C14 C15 H15 119.1 . . ?
C16 C15 C14 121.8(4) . . ?
C16 C15 H15 119.1 . . ?
C15 C16 C19 122.1(4) . . ?
C17 C16 C15 116.6(4) . . ?
C17 C16 C19 121.3(4) . . ?
C16 C17 H17 118.6 . . ?
C16 C17 C18 122.8(4) . . ?
C18 C17 H17 118.6 . . ?
C13 C18 H18 119.7 . . ?
C17 C18 C13 120.6(4) . . ?
C17 C18 H18 119.7 . . ?
C16 C19 H19A 109.5 . . ?
C16 C19 H19B 109.5 . . ?
C16 C19 H19C 109.5 . . ?
H19A C19 H19B 109.5 . . ?
H19A C19 H19C 109.5 . . ?
H19B C19 H19C 109.5 . . ?
C3 C20 H20A 109.5 . . ?
C3 C20 H20B 109.5 . . ?
C3 C20 H20C 109.5 . . ?
H20A C20 H20B 109.5 . . ?
H20A C20 H20C 109.5 . . ?
H20B C20 H20C 109.5 . . ?
P1 C21 H21A 108.9 . . ?
P1 C21 H21B 108.9 . . ?
C4 C21 P1 113.4(3) . . ?
C4 C21 H21A 108.9 . . ?
C4 C21 H21B 108.9 . . ?
H21A C21 H21B 107.7 . . ?
O2 C22 H22A 110 . . ?
O2 C22 H22B 110 . . ?
O2 C22 C23 108.5(4) . . ?
H22A C22 H22B 108.4 . . ?
C23 C22 H22A 110 . . ?
C23 C22 H22B 110 . . ?
C22 C23 H23A 109.5 . . ?
C22 C23 H23B 109.5 . . ?
C22 C23 H23C 109.5 . . ?
H23A C23 H23B 109.5 . . ?
H23A C23 H23C 109.5 . . ?
H23B C23 H23C 109.5 . . ?
O3 C24 H24A 110.1 . . ?
O3 C24 H24B 110.1 . . ?
O3 C24 C25 108.1(4) . . ?
H24A C24 H24B 108.4 . . ?
C25 C24 H24A 110.1 . . ?
C25 C24 H24B 110.1 . . ?
C24 C25 H25A 109.5 . . ?
C24 C25 H25B 109.5 . . ?
C24 C25 H25C 109.5 . . ?
H25A C25 H25B 109.5 . . ?
H25A C25 H25C 109.5 . . ?
H25B C25 H25C 109.5 . . ?

loop_
_geom_bond_atom_site_label_1
_geom_bond_atom_site_label_2
_geom_bond_distance
_geom_bond_site_symmetry_2
_geom_bond_publ_flag
P1 O2 1.571(3) . ?
P1 O3 1.573(3) . ?
P1 O4 1.475(3) . ?
P1 C21 1.797(4) . ?
O1 C1 1.217(4) . ?
O2 C22 1.453(5) . ?
O3 C24 1.466(5) . ?
N1 C1 1.374(5) . ?
N1 C4 1.438(5) . ?
N1 C5 1.440(5) . ?
N2 H2 0.88 . ?
N2 C2 1.448(5) . ?
N2 C13 1.387(5) . ?
C1 C2 1.547(5) . ?
C2 C3 1.517(5) . ?
C2 C12 1.540(5) . ?
C3 C4 1.328(5) . ?
C3 C20 1.490(5) . ?
C4 C21 1.500(5) . ?
C5 C6 1.381(5) . ?
C5 C10 1.376(6) . ?
C6 H6 0.95 . ?
C6 C7 1.390(6) . ?
C7 H7 0.95 . ?
C7 C8 1.380(6) . ?
C8 C9 1.400(6) . ?
C8 C11 1.506(6) . ?
C9 H9 0.95 . ?
C9 C10 1.388(6) . ?
C10 H10 0.95 . ?
C11 H11A 0.98 . ?
C11 H11B 0.98 . ?
C11 H11C 0.98 . ?
C12 H12A 0.98 . ?
C12 H12B 0.98 . ?
C12 H12C 0.98 . ?
C13 C14 1.391(6) . ?
C13 C18 1.396(6) . ?
C14 H14 0.95 . ?
C14 C15 1.398(6) . ?
C15 H15 0.95 . ?
C15 C16 1.391(6) . ?
C16 C17 1.377(6) . ?
C16 C19 1.515(6) . ?
C17 H17 0.95 . ?
C17 C18 1.383(6) . ?
C18 H18 0.95 . ?
C19 H19A 0.98 . ?
C19 H19B 0.98 . ?
C19 H19C 0.98 . ?
C20 H20A 0.98 . ?
C20 H20B 0.98 . ?
C20 H20C 0.98 . ?
C21 H21A 0.99 . ?
C21 H21B 0.99 . ?
C22 H22A 0.99 . ?
C22 H22B 0.99 . ?
C22 C23 1.479(6) . ?
C23 H23A 0.98 . ?
C23 H23B 0.98 . ?
C23 H23C 0.98 . ?
C24 H24A 0.99 . ?
C24 H24B 0.99 . ?
C24 C25 1.497(7) . ?
C25 H25A 0.98 . ?
C25 H25B 0.98 . ?
C25 H25C 0.98 . ?

loop_
_geom_torsion_atom_site_label_1
_geom_torsion_atom_site_label_2
_geom_torsion_atom_site_label_3
_geom_torsion_atom_site_label_4
_geom_torsion
_geom_torsion_site_symmetry_1
_geom_torsion_site_symmetry_2
_geom_torsion_site_symmetry_3
_geom_torsion_site_symmetry_4
_geom_torsion_publ_flag
P1 O2 C22 C23 173.6(3) . . . . ?
P1 O3 C24 C25 -168.1(3) . . . . ?
O1 C1 C2 N2 -53.6(5) . . . . ?
O1 C1 C2 C3 179.8(4) . . . . ?
O1 C1 C2 C12 63.9(5) . . . . ?
O2 P1 O3 C24 -63.2(3) . . . . ?
O2 P1 C21 C4 78.8(3) . . . . ?
O3 P1 O2 C22 121.3(4) . . . . ?
O3 P1 C21 C4 -172.6(3) . . . . ?
O4 P1 O2 C22 -6.1(4) . . . . ?
O4 P1 O3 C24 63.5(3) . . . . ?
O4 P1 C21 C4 -47.9(3) . . . . ?
N1 C1 C2 N2 130.4(3) . . . . ?
N1 C1 C2 C3 3.8(4) . . . . ?
N1 C1 C2 C12 -112.1(3) . . . . ?
N1 C4 C21 P1 99.0(4) . . . . ?
N1 C5 C6 C7 176.0(3) . . . . ?
N1 C5 C10 C9 -177.2(4) . . . . ?
N2 C2 C3 C4 -126.9(4) . . . . ?
N2 C2 C3 C20 54.1(5) . . . . ?
N2 C13 C14 C15 -178.8(4) . . . . ?
N2 C13 C18 C17 -179.3(4) . . . . ?
C1 N1 C4 C3 1.0(5) . . . . ?
C1 N1 C4 C21 -177.1(3) . . . . ?
C1 N1 C5 C6 113.7(4) . . . . ?
C1 N1 C5 C10 -67.9(5) . . . . ?
C1 C2 C3 C4 -3.3(4) . . . . ?
C1 C2 C3 C20 177.8(4) . . . . ?
C2 N2 C13 C14 -177.3(4) . . . . ?
C2 N2 C13 C18 3.7(6) . . . . ?
C2 C3 C4 N1 1.6(5) . . . . ?
C2 C3 C4 C21 179.4(4) . . . . ?
C3 C4 C21 P1 -78.7(5) . . . . ?
C4 N1 C1 O1 -179.2(4) . . . . ?
C4 N1 C1 C2 -3.1(4) . . . . ?
C4 N1 C5 C6 -71.7(5) . . . . ?
C4 N1 C5 C10 106.7(4) . . . . ?
C5 N1 C1 O1 -3.8(6) . . . . ?
C5 N1 C1 C2 172.3(3) . . . . ?
C5 N1 C4 C3 -174.2(4) . . . . ?
C5 N1 C4 C21 7.7(5) . . . . ?
C5 C6 C7 C8 0.7(6) . . . . ?
C6 C5 C10 C9 1.2(6) . . . . ?
C6 C7 C8 C9 2.0(6) . . . . ?
C6 C7 C8 C11 -177.4(4) . . . . ?
C7 C8 C9 C10 -3.2(6) . . . . ?
C8 C9 C10 C5 1.6(6) . . . . ?
C10 C5 C6 C7 -2.4(6) . . . . ?
C11 C8 C9 C10 176.2(4) . . . . ?
C12 C2 C3 C4 109.4(4) . . . . ?
C12 C2 C3 C20 -69.5(5) . . . . ?
C13 N2 C2 C1 -62.4(5) . . . . ?
C13 N2 C2 C3 56.1(5) . . . . ?
C13 N2 C2 C12 -178.9(3) . . . . ?
C13 C14 C15 C16 -2.0(6) . . . . ?
C14 C13 C18 C17 1.6(6) . . . . ?
C14 C15 C16 C17 1.7(6) . . . . ?
C14 C15 C16 C19 -178.7(4) . . . . ?
C15 C16 C17 C18 0.3(6) . . . . ?
C16 C17 C18 C13 -2.0(6) . . . . ?
C18 C13 C14 C15 0.3(6) . . . . ?
C19 C16 C17 C18 -179.3(4) . . . . ?
C20 C3 C4 N1 -179.6(4) . . . . ?
C20 C3 C4 C21 -1.7(7) . . . . ?
C21 P1 O2 C22 -134.2(4) . . . . ?
C21 P1 O3 C24 -170.9(3) . . . . ?
